data_7064280
loop_
_publ_author_name
'Sch\"obinger, Matthias'
'Huber, Martin'
'St\"oger, Berthold'
'Weinberger, Peter'

_publ_section_title
;
 Linkage isomerism in a homoleptic Fe(ii) complex with BODIPY-1H-tetrazole
 ligands
;
_journal_issue 10
_journal_name_full 'New Journal of Chemistry'
_journal_page_first 4271
_journal_page_last 4277
_journal_paper_doi 10.1039/D5NJ03028E
_journal_volume 50
_journal_year 2026
_chemical_formula_moiety 'C90 H102 B6 F12 Fe N36, 2(Cl O4), 4(C2 H2 Cl N)'
_chemical_formula_sum 'C98 H110 B6 Cl6 F12 Fe N40 O8'
_chemical_formula_weight 2537.66
_space_group_crystal_system triclinic
_space_group_IT_number 2
_space_group_name_Hall '-P 1'
_space_group_name_H-M_alt 'P -1'
_atom_sites_solution_hydrogens geom
_atom_sites_solution_primary dual
_audit_creation_date 2025-10-23
_audit_creation_method
;
Olex2 1.5
(compiled 2025.07.13 svn.rb7424aed for OlexSys, GUI svn.r7314)
;
_audit_update_record
;
2025-10-31 deposited with the CCDC.	2026-01-07 downloaded from the CCDC.
;
_cell_angle_alpha 78.046(2)
_cell_angle_beta 71.282(2)
_cell_angle_gamma 66.404(2)
_cell_formula_units_Z 1
_cell_length_a 13.7830(4)
_cell_length_b 15.1424(4)
_cell_length_c 16.3431(5)
_cell_measurement_reflns_used 24565
_cell_measurement_temperature 300
_cell_measurement_theta_max 70.03
_cell_measurement_theta_min 2.87
_cell_volume 2948.24(16)
_computing_cell_refinement
;
X-Area Recipe 2.0.2 (STOE, 2024)
;
_computing_data_collection
;
X-Area Pilatus3_SV 1.31.194.0 (STOE, 2023)
;
_computing_data_reduction
;
X-Area Integrate 2.5.18.0 (STOE, 2024)
X-Area LANA 2.8.4 (STOE, 2024)
;
_computing_molecular_graphics 'Olex2 1.5 (Dolomanov et al., 2009)'
_computing_publication_material 'Olex2 1.5 (Dolomanov et al., 2009)'
_computing_structure_refinement 'XL  (Sheldrick, 2008)'
_computing_structure_solution 'SHELXT  (Sheldrick, 2015)'
_diffrn_ambient_temperature 300
_diffrn_detector 'EIGER2 1M CDTE'
_diffrn_detector_area_resol_mean 13.33
_diffrn_measured_fraction_theta_full 0.990
_diffrn_measured_fraction_theta_max 0.974
_diffrn_measurement_details
;
 2980 frames, detector distance = 40 mm
;
_diffrn_measurement_device 'Eulerian 4-circle diffractometer'
_diffrn_measurement_device_type 'STOE STADIVARI'
_diffrn_measurement_method 'rotation method, \w scans'
_diffrn_radiation_collimation '1.2 mm, 0.6 diameter'
_diffrn_radiation_monochromator 'Graded multilayer mirror'
_diffrn_radiation_polarisn_norm 270
_diffrn_radiation_probe x-ray
_diffrn_radiation_type 'Cu K\a'
_diffrn_radiation_wavelength 1.54186
_diffrn_reflns_av_R_equivalents 0.0610
_diffrn_reflns_av_unetI/netI 0.0337
_diffrn_reflns_Laue_measured_fraction_full 0.990
_diffrn_reflns_Laue_measured_fraction_max 0.974
_diffrn_reflns_limit_h_max 11
_diffrn_reflns_limit_h_min -16
_diffrn_reflns_limit_k_max 8
_diffrn_reflns_limit_k_min -18
_diffrn_reflns_limit_l_max 18
_diffrn_reflns_limit_l_min -19
_diffrn_reflns_number 57918
_diffrn_reflns_point_group_measured_fraction_full 0.990
_diffrn_reflns_point_group_measured_fraction_max 0.974
_diffrn_reflns_theta_full 67.686
_diffrn_reflns_theta_max 70.756
_diffrn_reflns_theta_min 4.487
_diffrn_source Axo_Cu
_diffrn_source_current 1.00
_diffrn_source_power 0.050
_diffrn_source_voltage 50
_exptl_absorpt_coefficient_mu 3.049
_exptl_absorpt_correction_T_max 0.9700
_exptl_absorpt_correction_T_min 0.4665
_exptl_absorpt_correction_type multi-scan
_exptl_absorpt_process_details
;
STOE LANA, absorption correction by scaling of reflection intensities.
J. Koziskova, F. Hahn, J. Richter, J. Kozisek, "Comparison of different
absorption corrections on the model structure of tetrakis(\m~2~-acetato)-
diaqua-di-copper(II)", Acta Chimica Slovaca, vol. 9, no. 2, 2016, pp. 136 - 140.
;
_exptl_crystal_colour red
_exptl_crystal_colour_primary red
_exptl_crystal_density_diffrn 1.429
_exptl_crystal_density_method 'not measured'
_exptl_crystal_description plate
_exptl_crystal_F_000 1308
_exptl_crystal_size_max 0.25
_exptl_crystal_size_mid 0.117
_exptl_crystal_size_min 0.01
_refine_diff_density_max 0.468
_refine_diff_density_min -0.517
_refine_diff_density_rms 0.058
_refine_ls_extinction_method none
_refine_ls_goodness_of_fit_ref 1.056
_refine_ls_hydrogen_treatment constr
_refine_ls_matrix_type full
_refine_ls_number_parameters 798
_refine_ls_number_reflns 11035
_refine_ls_number_restraints 4
_refine_ls_restrained_S_all 1.055
_refine_ls_R_factor_all 0.0922
_refine_ls_R_factor_gt 0.0659
_refine_ls_shift/su_max 0.002
_refine_ls_shift/su_mean 0.000
_refine_ls_structure_factor_coef Fsqd
_refine_ls_weighting_details 'w=1/[\s^2^(Fo^2^)+(0.1240P)^2^+0.6572P] where P=(Fo^2^+2Fc^2^)/3'
_refine_ls_weighting_scheme calc
_refine_ls_wR_factor_gt 0.1840
_refine_ls_wR_factor_ref 0.2058
_reflns_Friedel_coverage 0.000
_reflns_number_gt 7790
_reflns_number_total 11035
_reflns_threshold_expression 'I > 2\s(I)'
_cod_data_source_file d5nj03028e2.cif
_cod_data_source_block 1a_300k
_cod_depositor_comments 'Adding full bibliography for 7064278--7064283.cif.'
_cod_database_code 7064280
_shelx_shelxl_version_number 2018/3
_shelx_space_group_comment
;
The symmetry employed for this shelxl refinement is uniquely defined
by the following loop, which should always be used as a source of
symmetry information in preference to the above space-group names.
They are only intended as comments.
;
_olex2_refinement_description
;
1. Fixed Uiso
 At 1.2 times of:
  All C(H) groups, All C(H,H) groups, All C(H,H,H,H) groups
 At 1.5 times of:
  All C(H,H,H) groups
2. Restrained distances
 C48-C49
 1.43 with sigma of 0.0001
 C48-C49'
 1.43 with sigma of 0.0001
 C49-N20
 1.1 with sigma of 0.002
 C49'-N20'
 1.1 with sigma of 0.0001
3. Uiso/Uaniso restraints and constraints
Uanis(Cl3) = Uanis(N20')
Uanis(Cl3) = Uanis(C49')
Uanis(Cl3') = Uanis(C49)
Uanis(Cl3') = Uanis(N20)
Uanis(O1) = Uanis(O1')
Uanis(O3) = Uanis(O3')
Uanis(O4) = Uanis(O4')
4. Others
 Sof(H48C)=Sof(H48D)=Sof(Cl3')=Sof(N20')=Sof(C49')=1-FVAR(1)
 Sof(H48A)=Sof(H48B)=Sof(Cl3)=Sof(N20)=Sof(C49)=FVAR(1)
 Sof(O1')=Sof(O3')=Sof(O4')=1-FVAR(2)
 Sof(O1)=Sof(O3)=Sof(O4)=FVAR(2)
5.a Secondary CH2 refined with riding coordinates:
 C14(H14A,H14B), C29(H29A,H29B), C44(H44A,H44B), C46(H46A,H46B), C48(H48A,
 H48B), C48(H48C,H48D)
5.b Aromatic/amide H refined with riding coordinates:
 C2(H2), C8(H8), C15(H15), C17(H17), C23(H23), C30(H30), C32(H32), C38(H38),
 C45(H45)
5.c Idealised Me refined as rotating group:
 C10(H10A,H10B,H10C), C11(H11A,H11B,H11C), C12(H12A,H12B,H12C), C13(H13A,H13B,
 H13C), C25(H25A,H25B,H25C), C26(H26A,H26B,H26C), C27(H27A,H27B,H27C), C28(H28A,
 H28B,H28C), C40(H40A,H40B,H40C), C41(H41A,H41B,H41C), C42(H42A,H42B,H42C),
 C43(H43A,H43B,H43C)
;
_olex2_submission_special_instructions 'No special instructions were received'
_stoe_detector_distance '40.0 mm'
_stoe_detector_pixelsize_x '0.075 mm'
_stoe_detector_pixelsize_y '0.075 mm'
_stoe_detector_size_x '8.0 cm'
_stoe_detector_size_y '7.7 cm'
_stoe_evaluation_integration_a 15.2
_stoe_evaluation_integration_b -0.6
_stoe_evaluation_integration_ems 0.020
_stoe_evaluation_lana_bis_l_even_max 4
_stoe_evaluation_lana_bis_l_odd_max 1
_stoe_evaluation_lana_bos_l_even_max 4
_stoe_evaluation_lana_bos_l_odd_max 1
_stoe_evaluation_lana_completeness 96.6
_stoe_evaluation_lana_dxs_max_order -
_stoe_evaluation_lana_dys_max_order -
_stoe_evaluation_lana_fs_max_order 4
_stoe_evaluation_lana_max_2theta_available 141.5
_stoe_evaluation_lana_max_2theta_desired 141.5
_stoe_evaluation_lana_mean_redundancy 4.8
_stoe_evaluation_lana_number_refls_after_or 52172
_stoe_evaluation_lana_number_refls_outliers 794
_stoe_evaluation_lana_number_refls_total 52966
_stoe_evaluation_lana_number_refls_unique 10940
_stoe_evaluation_lana_number_refls_written 52172
_stoe_evaluation_lana_or_c1 0.100
_stoe_evaluation_lana_or_c2 0
_stoe_evaluation_lana_or_c3 0
_stoe_evaluation_lana_or_c4 2.0
_stoe_evaluation_lana_point_group -1
_stoe_evaluation_lana_table
;
#----------------------------------------------------------------------------
2Theta          12.8   28.0   43.2   58.4   73.6   88.8  104.0  119.2  134.4
#----------------------------------------------------------------------------
<Resolution>    5.72   2.98   2.06   1.55   1.29   1.11   0.97   0.90   0.84
N(total)         206   1092   3018   7637   9646  11025   8991   7796   3555
<Redundancy>     2.6    3.2    4.1    6.7    6.3    5.9    4.5    3.9    2.5
Complet. [%%]    96.0   99.0  100.0  100.0  100.0   99.6   98.5   98.1   82.0
<I/sigma>      296.7  137.2   44.5   15.6    8.3    3.9    2.3    1.5    1.0
R(int)         0.064  0.088  0.076  0.082  0.113  0.208  0.326  0.416  0.501
#----------------------------------------------------------------------------
;
_stoe_measurement_max_exposure_per_frame '30.0 s'
_stoe_measurement_mean_exposure_per_frame '30.0 s'
_stoe_measurement_min_exposure_per_frame '30.0 s'
_stoe_measurement_total_exposure_time '24.8 h'
_stoe_measurement_total_frame_number 2980
_stoe_measurement_total_run_number 47
_stoe_measurement_tube_power '50.0 W'

loop_
_space_group_symop_operation_xyz
'x, y, z'
'-x, -y, -z'

loop_
_atom_site_label
_atom_site_type_symbol
_atom_site_fract_x
_atom_site_fract_y
_atom_site_fract_z
_atom_site_U_iso_or_equiv
_atom_site_adp_type
_atom_site_occupancy
_atom_site_site_symmetry_order
_atom_site_calc_flag
_atom_site_refinement_flags_posn
_atom_site_refinement_flags_adp
_atom_site_refinement_flags_occupancy
_atom_site_disorder_assembly
_atom_site_disorder_group
Fe1 Fe 0.000000 0.500000 0.500000 0.04183(19) Uani 1 2 d S . P . .
Cl1 Cl 0.33556(9) 0.42878(8) 0.21063(9) 0.0937(3) Uani 1 1 d . . . . .
Cl2 Cl 0.7683(4) 0.3403(3) 0.0516(3) 0.2785(17) Uani 1 1 d . . . . .
F1 F 0.58753(16) 0.72483(17) 0.50449(16) 0.0849(6) Uani 1 1 d . . . . .
F2 F 0.4448(2) 0.85638(14) 0.47825(18) 0.0926(7) Uani 1 1 d . . . . .
F3 F 0.2681(2) -0.17723(13) 0.35248(17) 0.0912(7) Uani 1 1 d . . . . .
F4 F 0.12795(19) -0.0437(2) 0.32283(18) 0.0981(7) Uani 1 1 d . . . . .
F5 F 0.3203(3) 0.0832(3) 0.9195(3) 0.1517(14) Uani 1 1 d . . . . .
F6 F 0.1938(3) 0.0980(3) 1.0468(2) 0.1458(13) Uani 1 1 d . . . . .
O2 O 0.2776(4) 0.5237(3) 0.2311(4) 0.1645(19) Uani 1 1 d . . . . .
O1 O 0.4382(6) 0.3999(6) 0.2220(9) 0.235(5) Uani 0.802(6) 1 d . . P A 1
O3 O 0.2746(4) 0.3705(3) 0.2498(4) 0.146(2) Uani 0.802(6) 1 d . . P A 1
O4 O 0.3622(12) 0.4263(9) 0.1230(5) 0.245(5) Uani 0.802(6) 1 d . . P A 1
O1' O 0.428(3) 0.374(3) 0.164(5) 0.235(5) Uani 0.198(6) 1 d . . P A 2
O3' O 0.364(2) 0.3939(15) 0.2964(18) 0.146(2) Uani 0.198(6) 1 d . . P A 2
O4' O 0.259(4) 0.441(3) 0.157(2) 0.245(5) Uani 0.198(6) 1 d . . P A 2
N1 N 0.4111(2) 0.7112(2) 0.5444(2) 0.0635(7) Uani 1 1 d . . . . .
N2 N 0.5130(2) 0.72430(18) 0.3913(2) 0.0593(7) Uani 1 1 d . . . . .
N3 N 0.27543(19) 0.56284(16) 0.42453(17) 0.0503(6) Uani 1 1 d . . . . .
N4 N 0.21994(18) 0.50334(16) 0.46043(17) 0.0509(6) Uani 1 1 d . . . . .
N5 N 0.12264(18) 0.55027(15) 0.45089(17) 0.0499(6) Uani 1 1 d . . . . .
N6 N 0.1125(2) 0.63936(17) 0.4083(2) 0.0599(7) Uani 1 1 d . . . . .
N7 N 0.3062(2) -0.03560(17) 0.2861(2) 0.0602(7) Uani 1 1 d . . . . .
N8 N 0.2002(2) -0.04447(17) 0.4386(2) 0.0602(7) Uani 1 1 d . . . . .
N9 N 0.21891(19) 0.23560(16) 0.41542(17) 0.0511(6) Uani 1 1 d . . . . .
N10 N 0.1305(2) 0.24555(18) 0.3899(2) 0.0637(7) Uani 1 1 d . . . . .
N11 N 0.0572(2) 0.32810(18) 0.41146(19) 0.0601(7) Uani 1 1 d . . . . .
N12 N 0.09654(18) 0.37303(16) 0.45036(16) 0.0482(6) Uani 1 1 d . . . . .
N13 N 0.1342(3) 0.1322(3) 0.9181(3) 0.1016(12) Uani 1 1 d . . . . .
N14 N 0.2011(3) 0.2421(3) 0.9565(2) 0.0987(12) Uani 1 1 d . . . . .
N15 N 0.0221(2) 0.4056(2) 0.74940(19) 0.0674(7) Uani 1 1 d . . . . .
N16 N 0.1236(3) 0.3518(3) 0.7069(2) 0.0823(10) Uani 1 1 d . . . . .
N17 N 0.1334(2) 0.3789(2) 0.6257(2) 0.0675(7) Uani 1 1 d . . . . .
N18 N 0.03876(19) 0.44943(16) 0.61435(17) 0.0491(6) Uani 1 1 d . . . . .
N19 N 0.6129(12) 0.2837(9) -0.0293(8) 0.205(5) Uani 1 1 d . . . . .
C1 C 0.3675(3) 0.7250(3) 0.6290(3) 0.0762(10) Uani 1 1 d . . . . .
C2 C 0.3078(4) 0.6645(4) 0.6677(3) 0.0867(12) Uani 1 1 d . . . . .
H2 H 0.268830 0.661386 0.725711 0.104 Uiso 1 1 calc R U . . .
C3 C 0.3158(3) 0.6099(3) 0.6062(3) 0.0713(9) Uani 1 1 d . . . . .
C4 C 0.3809(2) 0.6396(2) 0.5270(2) 0.0576(8) Uani 1 1 d . . . . .
C5 C 0.4176(2) 0.6115(2) 0.4431(2) 0.0544(8) Uani 1 1 d . . . . .
C6 C 0.4808(3) 0.6532(2) 0.3749(2) 0.0590(8) Uani 1 1 d . . . . .
C7 C 0.5213(3) 0.6437(3) 0.2839(3) 0.0717(9) Uani 1 1 d . . . . .
C8 C 0.5762(3) 0.7071(3) 0.2495(3) 0.0833(11) Uani 1 1 d . . . . .
H8 H 0.611609 0.716279 0.191231 0.100 Uiso 1 1 calc R U . . .
C9 C 0.5703(3) 0.7553(3) 0.3157(3) 0.0728(10) Uani 1 1 d . . . . .
C10 C 0.3832(4) 0.7948(4) 0.6711(3) 0.1046(15) Uani 1 1 d . . . . .
H10A H 0.335494 0.800984 0.728890 0.157 Uiso 1 1 calc R U . . .
H10B H 0.366194 0.856705 0.638080 0.157 Uiso 1 1 calc R U . . .
H10C H 0.458159 0.771603 0.673541 0.157 Uiso 1 1 calc R U . . .
C11 C 0.2584(4) 0.5385(4) 0.6267(3) 0.0876(12) Uani 1 1 d . . . . .
H11A H 0.305803 0.481741 0.597010 0.131 Uiso 1 1 calc R U . . .
H11B H 0.192168 0.567414 0.608017 0.131 Uiso 1 1 calc R U . . .
H11C H 0.240628 0.520996 0.688108 0.131 Uiso 1 1 calc R U . . .
C12 C 0.5102(4) 0.5810(4) 0.2300(3) 0.1011(14) Uani 1 1 d . . . . .
H12A H 0.532928 0.601808 0.169661 0.152 Uiso 1 1 calc R U . . .
H12B H 0.435013 0.586145 0.244804 0.152 Uiso 1 1 calc R U . . .
H12C H 0.555656 0.514948 0.241027 0.152 Uiso 1 1 calc R U . . .
C13 C 0.6184(4) 0.8302(3) 0.3072(3) 0.0896(13) Uani 1 1 d . . . . .
H13A H 0.648827 0.846159 0.246953 0.134 Uiso 1 1 calc R U . . .
H13B H 0.675318 0.805413 0.336780 0.134 Uiso 1 1 calc R U . . .
H13C H 0.562167 0.887098 0.332433 0.134 Uiso 1 1 calc R U . . .
C14 C 0.3908(2) 0.5307(2) 0.4250(3) 0.0594(8) Uani 1 1 d . . . . .
H14A H 0.437560 0.507987 0.369160 0.071 Uiso 1 1 calc R U . . .
H14B H 0.405955 0.476892 0.468952 0.071 Uiso 1 1 calc R U . . .
C15 C 0.2092(3) 0.6441(2) 0.3931(2) 0.0577(8) Uani 1 1 d . . . . .
H15 H 0.228752 0.696779 0.364448 0.069 Uiso 1 1 calc R U . . .
C16 C 0.3561(3) -0.0541(2) 0.2031(3) 0.0689(9) Uani 1 1 d . . . . .
C17 C 0.4241(3) -0.0014(3) 0.1660(3) 0.0760(10) Uani 1 1 d . . . . .
H17 H 0.468957 -0.003595 0.109575 0.091 Uiso 1 1 calc R U . . .
C18 C 0.4141(3) 0.0549(2) 0.2265(3) 0.0666(9) Uani 1 1 d . . . . .
C19 C 0.3389(3) 0.0343(2) 0.3036(2) 0.0572(8) Uani 1 1 d . . . . .
C20 C 0.2975(2) 0.0660(2) 0.3857(2) 0.0548(8) Uani 1 1 d . . . . .
C21 C 0.2329(3) 0.0262(2) 0.4537(2) 0.0594(8) Uani 1 1 d . . . . .
C22 C 0.1922(3) 0.0376(3) 0.5438(3) 0.0744(10) Uani 1 1 d . . . . .
C23 C 0.1362(3) -0.0245(3) 0.5796(3) 0.0817(11) Uani 1 1 d . . . . .
H23 H 0.100307 -0.032009 0.637935 0.098 Uiso 1 1 calc R U . . .
C24 C 0.1414(3) -0.0744(2) 0.5149(3) 0.0715(10) Uani 1 1 d . . . . .
C25 C 0.3358(4) -0.1212(3) 0.1603(3) 0.0972(14) Uani 1 1 d . . . . .
H25A H 0.370793 -0.117244 0.099285 0.146 Uiso 1 1 calc R U . . .
H25B H 0.258198 -0.103099 0.169225 0.146 Uiso 1 1 calc R U . . .
H25C H 0.365312 -0.186356 0.185164 0.146 Uiso 1 1 calc R U . . .
C26 C 0.4803(4) 0.1183(4) 0.2083(3) 0.0969(14) Uani 1 1 d . . . . .
H26A H 0.431705 0.184351 0.214322 0.145 Uiso 1 1 calc R U . . .
H26B H 0.527160 0.112355 0.150206 0.145 Uiso 1 1 calc R U . . .
H26C H 0.524265 0.098647 0.248598 0.145 Uiso 1 1 calc R U . . .
C27 C 0.2048(5) 0.1007(4) 0.5968(3) 0.1117(17) Uani 1 1 d . . . . .
H27A H 0.179422 0.082327 0.657343 0.168 Uiso 1 1 calc R U . . .
H27B H 0.162234 0.167156 0.583580 0.168 Uiso 1 1 calc R U . . .
H27C H 0.280733 0.092902 0.583152 0.168 Uiso 1 1 calc R U . . .
C28 C 0.0915(4) -0.1468(3) 0.5231(3) 0.0907(12) Uani 1 1 d . . . . .
H28A H 0.024802 -0.132628 0.569138 0.136 Uiso 1 1 calc R U . . .
H28B H 0.141764 -0.210129 0.536012 0.136 Uiso 1 1 calc R U . . .
H28C H 0.075468 -0.144805 0.469653 0.136 Uiso 1 1 calc R U . . .
C29 C 0.3209(2) 0.1503(2) 0.4001(3) 0.0627(9) Uani 1 1 d . . . . .
H29A H 0.351099 0.133465 0.449642 0.075 Uiso 1 1 calc R U . . .
H29B H 0.374542 0.164887 0.349520 0.075 Uiso 1 1 calc R U . . .
C30 C 0.1964(2) 0.31435(18) 0.4514(2) 0.0474(6) Uani 1 1 d . . . . .
H30 H 0.243617 0.326211 0.473847 0.057 Uiso 1 1 calc R U . . .
C31 C 0.1224(6) 0.0508(5) 0.9069(4) 0.128(2) Uani 1 1 d . . . . .
C32 C 0.0424(6) 0.0767(6) 0.8618(5) 0.138(2) Uani 1 1 d . . . . .
H32 H 0.020041 0.033992 0.845719 0.165 Uiso 1 1 calc R U . . .
C33 C 0.0018(5) 0.1774(5) 0.8451(4) 0.1170(17) Uani 1 1 d . . . . .
C34 C 0.0603(4) 0.2125(4) 0.8810(3) 0.0956(14) Uani 1 1 d . . . . .
C35 C 0.0587(4) 0.3036(4) 0.8817(3) 0.0893(13) Uani 1 1 d . . . . .
C36 C 0.1289(4) 0.3199(4) 0.9178(3) 0.0923(14) Uani 1 1 d . . . . .
C37 C 0.1462(5) 0.4045(5) 0.9224(3) 0.1059(15) Uani 1 1 d . . . . .
C38 C 0.2253(5) 0.3761(5) 0.9659(4) 0.1214(18) Uani 1 1 d . . . . .
H38 H 0.251949 0.416950 0.979942 0.146 Uiso 1 1 calc R U . . .
C39 C 0.2587(5) 0.2780(6) 0.9852(4) 0.1182(18) Uani 1 1 d . . . . .
C40 C 0.1841(7) -0.0482(5) 0.9384(6) 0.174(3) Uani 1 1 d . . . . .
H40A H 0.167645 -0.093942 0.917430 0.261 Uiso 1 1 calc R U . . .
H40B H 0.163390 -0.054871 1.000649 0.261 Uiso 1 1 calc R U . . .
H40C H 0.261408 -0.060309 0.917499 0.261 Uiso 1 1 calc R U . . .
C41 C -0.0836(5) 0.2304(6) 0.7962(5) 0.145(2) Uani 1 1 d . . . . .
H41A H -0.049885 0.253801 0.739389 0.217 Uiso 1 1 calc R U . . .
H41B H -0.139148 0.284067 0.826836 0.217 Uiso 1 1 calc R U . . .
H41C H -0.116473 0.187336 0.790997 0.217 Uiso 1 1 calc R U . . .
C42 C 0.0940(6) 0.5078(5) 0.8868(4) 0.134(2) Uani 1 1 d . . . . .
H42A H 0.129719 0.547064 0.894862 0.201 Uiso 1 1 calc R U . . .
H42B H 0.017463 0.532385 0.916887 0.201 Uiso 1 1 calc R U . . .
H42C H 0.101712 0.509492 0.826034 0.201 Uiso 1 1 calc R U . . .
C43 C 0.3458(6) 0.2154(6) 1.0305(5) 0.161(3) Uani 1 1 d . . . . .
H43A H 0.375312 0.255138 1.046217 0.242 Uiso 1 1 calc R U . . .
H43B H 0.403391 0.169503 0.992384 0.242 Uiso 1 1 calc R U . . .
H43C H 0.314247 0.181523 1.081815 0.242 Uiso 1 1 calc R U . . .
C44 C -0.0217(4) 0.3901(4) 0.8421(3) 0.0942(14) Uani 1 1 d . . . . .
H44A H -0.089934 0.379523 0.853633 0.113 Uiso 1 1 calc R U . . .
H44B H -0.037546 0.447532 0.868957 0.113 Uiso 1 1 calc R U . . .
C45 C -0.0274(3) 0.4647(2) 0.6919(2) 0.0606(8) Uani 1 1 d . . . . .
H45 H -0.098466 0.510161 0.704406 0.073 Uiso 1 1 calc R U . . .
C46 C 0.6339(8) 0.3919(8) 0.0300(7) 0.205(4) Uani 1 1 d . . . . .
H46A H 0.578500 0.411620 0.083791 0.246 Uiso 1 1 calc R U . . .
H46B H 0.630495 0.449692 -0.009800 0.246 Uiso 1 1 calc R U . . .
C47 C 0.6054(14) 0.3260(13) -0.0076(11) 0.236(7) Uani 1 1 d . . . . .
B1 B 0.4900(3) 0.7567(3) 0.4800(3) 0.0640(10) Uani 1 1 d . . . . .
B2 B 0.2237(3) -0.0766(3) 0.3492(3) 0.0650(10) Uani 1 1 d . . . . .
B3 B 0.2148(5) 0.1356(5) 0.9623(4) 0.1078(19) Uani 1 1 d . . . . .
C48 C 0.0836(2) 0.17790(16) 1.2244(3) 0.131(2) Uani 1 1 d D . . . .
H48A H 0.152391 0.129968 1.196622 0.157 Uiso 0.559(8) 1 calc R U P B 1
H48B H 0.075197 0.166369 1.286486 0.157 Uiso 0.559(8) 1 calc R U P B 1
H48C H 0.086588 0.150750 1.283147 0.157 Uiso 0.441(8) 1 calc R U P B 2
H48D H 0.149897 0.140613 1.184170 0.157 Uiso 0.441(8) 1 calc R U P B 2
Cl3 Cl 0.0896(5) 0.2877(3) 1.1907(4) 0.206(2) Uani 0.559(8) 1 d . . P B 1
N20 N -0.0738(15) 0.150(2) 1.2012(19) 0.231(3) Uani 0.559(8) 1 d D . P B 1
C49 C -0.0047(3) 0.1656(4) 1.2060(4) 0.231(3) Uani 0.559(8) 1 d D . P B 1
Cl3' Cl -0.0364(7) 0.1783(8) 1.2028(7) 0.231(3) Uani 0.441(8) 1 d . . P B 2
N20' N 0.0844(5) 0.3471(2) 1.1951(11) 0.206(2) Uani 0.441(8) 1 d D . P B 2
C49' C 0.0717(5) 0.27761(15) 1.213(2) 0.206(2) Uani 0.441(8) 1 d D . P B 2

loop_
_atom_site_aniso_label
_atom_site_aniso_U_11
_atom_site_aniso_U_22
_atom_site_aniso_U_33
_atom_site_aniso_U_23
_atom_site_aniso_U_13
_atom_site_aniso_U_12
Fe1 0.0370(3) 0.0323(3) 0.0633(4) -0.0056(2) -0.0251(3) -0.0100(2)
Cl1 0.0792(7) 0.0873(7) 0.1111(9) -0.0251(6) -0.0090(6) -0.0313(6)
Cl2 0.277(4) 0.321(5) 0.270(4) -0.050(3) -0.068(3) -0.133(4)
F1 0.0565(11) 0.1029(16) 0.1152(17) -0.0109(13) -0.0474(12) -0.0292(11)
F2 0.0905(15) 0.0521(11) 0.138(2) -0.0144(12) -0.0352(15) -0.0220(10)
F3 0.1029(17) 0.0451(10) 0.1249(19) -0.0201(11) -0.0129(14) -0.0334(11)
F4 0.0690(14) 0.1235(19) 0.120(2) -0.0217(15) -0.0378(13) -0.0384(13)
F5 0.094(2) 0.163(3) 0.156(3) -0.029(2) -0.038(2) 0.006(2)
F6 0.186(3) 0.136(3) 0.088(2) 0.0273(18) -0.054(2) -0.035(2)
O2 0.119(3) 0.109(3) 0.257(6) -0.060(3) -0.018(3) -0.036(2)
O1 0.093(4) 0.180(7) 0.443(19) -0.059(8) -0.087(7) -0.032(4)
O3 0.120(4) 0.103(3) 0.189(5) -0.016(3) 0.023(3) -0.064(3)
O4 0.325(16) 0.297(11) 0.111(6) -0.057(6) 0.025(6) -0.156(12)
O1' 0.093(4) 0.180(7) 0.443(19) -0.059(8) -0.087(7) -0.032(4)
O3' 0.120(4) 0.103(3) 0.189(5) -0.016(3) 0.023(3) -0.064(3)
O4' 0.325(16) 0.297(11) 0.111(6) -0.057(6) 0.025(6) -0.156(12)
N1 0.0539(15) 0.0623(16) 0.089(2) -0.0097(14) -0.0349(15) -0.0216(12)
N2 0.0514(14) 0.0531(14) 0.086(2) 0.0006(13) -0.0313(14) -0.0245(12)
N3 0.0432(12) 0.0402(12) 0.0784(17) -0.0046(11) -0.0288(12) -0.0166(10)
N4 0.0429(12) 0.0402(12) 0.0796(17) -0.0023(11) -0.0295(12) -0.0164(10)
N5 0.0463(13) 0.0342(11) 0.0777(17) -0.0070(10) -0.0343(12) -0.0081(10)
N6 0.0538(14) 0.0408(12) 0.097(2) 0.0039(12) -0.0406(14) -0.0178(11)
N7 0.0602(15) 0.0413(12) 0.086(2) -0.0131(12) -0.0272(14) -0.0152(11)
N8 0.0534(15) 0.0397(12) 0.087(2) -0.0065(12) -0.0222(14) -0.0131(11)
N9 0.0464(13) 0.0400(12) 0.0751(17) -0.0125(11) -0.0238(12) -0.0142(10)
N10 0.0562(15) 0.0488(14) 0.101(2) -0.0229(14) -0.0389(15) -0.0124(12)
N11 0.0529(14) 0.0487(13) 0.091(2) -0.0169(13) -0.0353(14) -0.0132(11)
N12 0.0446(12) 0.0422(12) 0.0681(16) -0.0056(11) -0.0274(11) -0.0162(10)
N13 0.095(3) 0.107(3) 0.083(3) 0.012(2) -0.024(2) -0.026(2)
N14 0.087(2) 0.123(3) 0.070(2) 0.012(2) -0.0299(19) -0.024(2)
N15 0.0516(15) 0.0780(18) 0.0618(18) -0.0060(14) -0.0204(14) -0.0083(13)
N16 0.0585(18) 0.096(2) 0.066(2) 0.0005(16) -0.0240(15) 0.0007(16)
N17 0.0518(15) 0.0715(17) 0.0672(19) 0.0017(14) -0.0246(14) -0.0073(13)
N18 0.0422(12) 0.0411(12) 0.0667(17) -0.0071(11) -0.0197(12) -0.0125(10)
N19 0.262(11) 0.194(8) 0.202(9) -0.114(6) -0.042(7) -0.095(8)
C1 0.070(2) 0.087(3) 0.088(3) -0.015(2) -0.034(2) -0.031(2)
C2 0.080(3) 0.118(3) 0.076(3) -0.015(2) -0.021(2) -0.047(3)
C3 0.061(2) 0.083(2) 0.084(3) -0.0001(19) -0.0325(19) -0.0336(18)
C4 0.0472(16) 0.0582(17) 0.079(2) -0.0024(15) -0.0315(16) -0.0212(14)
C5 0.0411(15) 0.0471(15) 0.085(2) -0.0007(14) -0.0326(15) -0.0161(12)
C6 0.0486(16) 0.0564(17) 0.083(2) -0.0015(15) -0.0301(16) -0.0228(14)
C7 0.068(2) 0.077(2) 0.082(3) -0.0039(19) -0.0275(19) -0.0331(19)
C8 0.079(3) 0.095(3) 0.088(3) 0.005(2) -0.026(2) -0.046(2)
C9 0.061(2) 0.069(2) 0.101(3) 0.008(2) -0.036(2) -0.0313(17)
C10 0.110(4) 0.119(4) 0.111(4) -0.037(3) -0.039(3) -0.048(3)
C11 0.084(3) 0.120(3) 0.082(3) 0.006(2) -0.028(2) -0.064(3)
C12 0.120(4) 0.116(4) 0.091(3) -0.017(3) -0.029(3) -0.062(3)
C13 0.080(3) 0.079(3) 0.124(4) 0.017(2) -0.040(3) -0.045(2)
C14 0.0430(15) 0.0480(16) 0.097(3) -0.0060(15) -0.0312(16) -0.0167(13)
C15 0.0580(18) 0.0416(15) 0.085(2) 0.0033(14) -0.0342(17) -0.0221(13)
C16 0.078(2) 0.0548(18) 0.078(2) -0.0136(16) -0.0271(19) -0.0196(17)
C17 0.081(2) 0.072(2) 0.075(2) -0.0134(18) -0.016(2) -0.027(2)
C18 0.064(2) 0.0592(19) 0.080(2) -0.0070(16) -0.0213(18) -0.0239(16)
C19 0.0513(17) 0.0396(14) 0.084(2) -0.0119(14) -0.0262(16) -0.0100(13)
C20 0.0445(15) 0.0385(14) 0.085(2) -0.0120(14) -0.0263(15) -0.0085(12)
C21 0.0545(17) 0.0431(15) 0.082(2) -0.0100(15) -0.0241(17) -0.0125(13)
C22 0.077(2) 0.063(2) 0.081(3) -0.0089(18) -0.024(2) -0.0193(18)
C23 0.081(3) 0.074(2) 0.082(3) -0.003(2) -0.018(2) -0.025(2)
C24 0.064(2) 0.0532(18) 0.094(3) 0.0013(18) -0.024(2) -0.0184(16)
C25 0.123(4) 0.084(3) 0.104(3) -0.029(2) -0.040(3) -0.039(3)
C26 0.102(3) 0.106(3) 0.101(3) -0.014(3) -0.011(3) -0.065(3)
C27 0.158(5) 0.107(4) 0.091(3) -0.027(3) -0.031(3) -0.062(4)
C28 0.086(3) 0.076(3) 0.112(3) 0.002(2) -0.020(3) -0.041(2)
C29 0.0449(16) 0.0446(15) 0.102(3) -0.0225(16) -0.0234(17) -0.0088(13)
C30 0.0430(14) 0.0374(13) 0.0681(19) -0.0090(12) -0.0229(13) -0.0125(11)
C31 0.129(5) 0.120(5) 0.117(5) 0.014(4) -0.028(4) -0.040(4)
C32 0.144(6) 0.148(6) 0.127(5) 0.004(4) -0.034(4) -0.067(5)
C33 0.101(4) 0.142(5) 0.102(4) 0.014(3) -0.030(3) -0.048(4)
C34 0.076(3) 0.123(4) 0.070(3) 0.009(3) -0.021(2) -0.026(3)
C35 0.072(3) 0.109(3) 0.064(3) 0.000(2) -0.018(2) -0.015(2)
C36 0.078(3) 0.118(4) 0.058(2) 0.004(2) -0.020(2) -0.016(3)
C37 0.104(4) 0.128(4) 0.072(3) -0.007(3) -0.019(3) -0.030(3)
C38 0.124(5) 0.154(6) 0.096(4) -0.004(4) -0.038(3) -0.057(4)
C39 0.106(4) 0.158(6) 0.094(4) 0.008(4) -0.044(3) -0.045(4)
C40 0.186(7) 0.116(5) 0.178(7) 0.019(5) -0.041(6) -0.034(5)
C41 0.128(5) 0.180(7) 0.149(6) 0.011(5) -0.068(4) -0.068(5)
C42 0.152(6) 0.136(5) 0.104(4) -0.004(4) -0.033(4) -0.046(4)
C43 0.132(5) 0.220(8) 0.142(6) 0.027(5) -0.082(5) -0.059(5)
C44 0.070(2) 0.120(4) 0.061(2) 0.003(2) -0.018(2) -0.008(2)
C45 0.0500(17) 0.0592(18) 0.068(2) -0.0078(15) -0.0211(17) -0.0104(14)
C46 0.158(8) 0.186(9) 0.212(10) -0.041(8) 0.014(7) -0.042(7)
C47 0.228(13) 0.27(2) 0.200(13) -0.104(12) 0.025(10) -0.096(14)
B1 0.0462(19) 0.0512(19) 0.108(3) -0.0073(19) -0.040(2) -0.0163(15)
B2 0.060(2) 0.0497(19) 0.095(3) -0.0141(18) -0.026(2) -0.0211(17)
B3 0.092(4) 0.125(5) 0.078(4) 0.008(3) -0.031(3) -0.012(3)
C48 0.148(6) 0.132(5) 0.114(4) -0.013(4) -0.042(4) -0.045(4)
Cl3 0.356(6) 0.122(3) 0.140(4) 0.001(2) -0.073(3) -0.087(3)
N20 0.194(7) 0.248(7) 0.245(5) -0.036(4) -0.025(5) -0.092(4)
C49 0.194(7) 0.248(7) 0.245(5) -0.036(4) -0.025(5) -0.092(4)
Cl3' 0.194(7) 0.248(7) 0.245(5) -0.036(4) -0.025(5) -0.092(4)
N20' 0.356(6) 0.122(3) 0.140(4) 0.001(2) -0.073(3) -0.087(3)
C49' 0.356(6) 0.122(3) 0.140(4) 0.001(2) -0.073(3) -0.087(3)

loop_
_atom_type_symbol
_atom_type_description
_atom_type_scat_dispersion_real
_atom_type_scat_dispersion_imag
_atom_type_scat_source
C C 0.0181 0.0091 'International Tables Vol C Tables 4.2.6.8 and 6.1.1.4'
H H 0.0000 0.0000 'International Tables Vol C Tables 4.2.6.8 and 6.1.1.4'
B B 0.0090 0.0039 'International Tables Vol C Tables 4.2.6.8 and 6.1.1.4'
Cl Cl 0.3639 0.7018 'International Tables Vol C Tables 4.2.6.8 and 6.1.1.4'
F F 0.0727 0.0534 'International Tables Vol C Tables 4.2.6.8 and 6.1.1.4'
Fe Fe -1.1336 3.1974 'International Tables Vol C Tables 4.2.6.8 and 6.1.1.4'
N N 0.0311 0.0180 'International Tables Vol C Tables 4.2.6.8 and 6.1.1.4'
O O 0.0492 0.0322 'International Tables Vol C Tables 4.2.6.8 and 6.1.1.4'

loop_
_geom_angle_atom_site_label_1
_geom_angle_atom_site_label_2
_geom_angle_atom_site_label_3
_geom_angle
_geom_angle_site_symmetry_1
_geom_angle_site_symmetry_3
_geom_angle_publ_flag
N5 Fe1 N5 180.0 2_566 . ?
N5 Fe1 N12 89.29(9) . 2_566 ?
N5 Fe1 N12 90.71(9) . . ?
N5 Fe1 N12 90.71(9) 2_566 2_566 ?
N5 Fe1 N12 89.29(9) 2_566 . ?
N5 Fe1 N18 86.63(9) . 2_566 ?
N5 Fe1 N18 93.37(9) . . ?
N5 Fe1 N18 86.63(9) 2_566 . ?
N5 Fe1 N18 93.37(9) 2_566 2_566 ?
N12 Fe1 N12 180.0 2_566 . ?
N12 Fe1 N18 88.47(9) . 2_566 ?
N12 Fe1 N18 91.53(9) . . ?
N12 Fe1 N18 88.47(9) 2_566 . ?
N12 Fe1 N18 91.53(9) 2_566 2_566 ?
N18 Fe1 N18 180.0 2_566 . ?
O2 Cl1 O3' 94.0(9) . . ?
O2 Cl1 O4' 89.6(18) . . ?
O1 Cl1 O2 108.9(5) . . ?
O1 Cl1 O3 118.1(5) . . ?
O3 Cl1 O2 111.7(3) . . ?
O4 Cl1 O2 109.3(6) . . ?
O4 Cl1 O1 99.7(8) . . ?
O4 Cl1 O3 108.3(5) . . ?
O1' Cl1 O2 142(2) . . ?
O1' Cl1 O3' 96(3) . . ?
O1' Cl1 O4' 101(3) . . ?
O4' Cl1 O3' 147.9(17) . . ?
C1 N1 C4 108.3(3) . . ?
C1 N1 B1 125.9(3) . . ?
C4 N1 B1 125.4(3) . . ?
C6 N2 B1 125.6(3) . . ?
C9 N2 C6 108.1(3) . . ?
C9 N2 B1 126.3(3) . . ?
N4 N3 C14 119.3(2) . . ?
C15 N3 N4 108.5(2) . . ?
C15 N3 C14 132.2(3) . . ?
N5 N4 N3 105.6(2) . . ?
N4 N5 Fe1 123.32(18) . . ?
N4 N5 N6 111.9(2) . . ?
N6 N5 Fe1 124.67(17) . . ?
C15 N6 N5 104.1(2) . . ?
C16 N7 C19 107.9(3) . . ?
C16 N7 B2 126.8(3) . . ?
C19 N7 B2 125.2(3) . . ?
C21 N8 B2 124.5(3) . . ?
C24 N8 C21 108.5(3) . . ?
C24 N8 B2 127.0(3) . . ?
N10 N9 C29 122.6(2) . . ?
C30 N9 N10 108.3(2) . . ?
C30 N9 C29 129.0(2) . . ?
N11 N10 N9 106.8(2) . . ?
N10 N11 N12 109.8(2) . . ?
N11 N12 Fe1 120.63(17) . . ?
C30 N12 Fe1 132.78(18) . . ?
C30 N12 N11 106.4(2) . . ?
C31 N13 C34 108.3(5) . . ?
C31 N13 B3 125.7(5) . . ?
C34 N13 B3 126.0(5) . . ?
C36 N14 B3 125.9(5) . . ?
C39 N14 C36 107.2(5) . . ?
C39 N14 B3 126.9(5) . . ?
N16 N15 C44 122.7(3) . . ?
C45 N15 N16 108.0(3) . . ?
C45 N15 C44 129.0(3) . . ?
N17 N16 N15 107.0(3) . . ?
N16 N17 N18 109.8(3) . . ?
N17 N18 Fe1 125.9(2) . . ?
C45 N18 Fe1 127.1(2) . . ?
C45 N18 N17 106.0(3) . . ?
N1 C1 C2 108.9(3) . . ?
N1 C1 C10 123.4(4) . . ?
C2 C1 C10 127.7(4) . . ?
C1 C2 H2 125.4 . . ?
C3 C2 C1 109.2(4) . . ?
C3 C2 H2 125.4 . . ?
C2 C3 C4 106.1(3) . . ?
C2 C3 C11 122.5(4) . . ?
C4 C3 C11 131.3(3) . . ?
N1 C4 C3 107.4(3) . . ?
C5 C4 N1 119.3(3) . . ?
C5 C4 C3 133.3(3) . . ?
C4 C5 C14 119.6(3) . . ?
C6 C5 C4 122.3(3) . . ?
C6 C5 C14 118.1(3) . . ?
N2 C6 C7 107.1(3) . . ?
C5 C6 N2 119.2(3) . . ?
C5 C6 C7 133.6(3) . . ?
C6 C7 C12 130.6(4) . . ?
C8 C7 C6 106.2(3) . . ?
C8 C7 C12 123.2(4) . . ?
C7 C8 H8 125.4 . . ?
C7 C8 C9 109.1(4) . . ?
C9 C8 H8 125.4 . . ?
N2 C9 C8 109.4(3) . . ?
N2 C9 C13 123.6(4) . . ?
C8 C9 C13 127.0(4) . . ?
C1 C10 H10A 109.5 . . ?
C1 C10 H10B 109.5 . . ?
C1 C10 H10C 109.5 . . ?
H10A C10 H10B 109.5 . . ?
H10A C10 H10C 109.5 . . ?
H10B C10 H10C 109.5 . . ?
C3 C11 H11A 109.5 . . ?
C3 C11 H11B 109.5 . . ?
C3 C11 H11C 109.5 . . ?
H11A C11 H11B 109.5 . . ?
H11A C11 H11C 109.5 . . ?
H11B C11 H11C 109.5 . . ?
C7 C12 H12A 109.5 . . ?
C7 C12 H12B 109.5 . . ?
C7 C12 H12C 109.5 . . ?
H12A C12 H12B 109.5 . . ?
H12A C12 H12C 109.5 . . ?
H12B C12 H12C 109.5 . . ?
C9 C13 H13A 109.5 . . ?
C9 C13 H13B 109.5 . . ?
C9 C13 H13C 109.5 . . ?
H13A C13 H13B 109.5 . . ?
H13A C13 H13C 109.5 . . ?
H13B C13 H13C 109.5 . . ?
N3 C14 C5 111.7(2) . . ?
N3 C14 H14A 109.3 . . ?
N3 C14 H14B 109.3 . . ?
C5 C14 H14A 109.3 . . ?
C5 C14 H14B 109.3 . . ?
H14A C14 H14B 107.9 . . ?
N3 C15 H15 125.0 . . ?
N6 C15 N3 110.0(3) . . ?
N6 C15 H15 125.0 . . ?
N7 C16 C17 109.7(3) . . ?
N7 C16 C25 122.7(4) . . ?
C17 C16 C25 127.6(4) . . ?
C16 C17 H17 125.7 . . ?
C18 C17 C16 108.7(4) . . ?
C18 C17 H17 125.7 . . ?
C17 C18 C19 106.7(3) . . ?
C17 C18 C26 122.3(4) . . ?
C19 C18 C26 130.9(3) . . ?
N7 C19 C18 107.0(3) . . ?
C20 C19 N7 118.9(3) . . ?
C20 C19 C18 134.1(3) . . ?
C19 C20 C29 118.2(3) . . ?
C21 C20 C19 122.7(3) . . ?
C21 C20 C29 119.1(3) . . ?
N8 C21 C22 107.2(3) . . ?
C20 C21 N8 119.5(3) . . ?
C20 C21 C22 133.2(3) . . ?
C21 C22 C27 130.6(4) . . ?
C23 C22 C21 106.5(3) . . ?
C23 C22 C27 122.9(4) . . ?
C22 C23 H23 125.3 . . ?
C22 C23 C24 109.4(4) . . ?
C24 C23 H23 125.3 . . ?
N8 C24 C23 108.4(3) . . ?
N8 C24 C28 123.4(4) . . ?
C23 C24 C28 128.2(4) . . ?
C16 C25 H25A 109.5 . . ?
C16 C25 H25B 109.5 . . ?
C16 C25 H25C 109.5 . . ?
H25A C25 H25B 109.5 . . ?
H25A C25 H25C 109.5 . . ?
H25B C25 H25C 109.5 . . ?
C18 C26 H26A 109.5 . . ?
C18 C26 H26B 109.5 . . ?
C18 C26 H26C 109.5 . . ?
H26A C26 H26B 109.5 . . ?
H26A C26 H26C 109.5 . . ?
H26B C26 H26C 109.5 . . ?
C22 C27 H27A 109.5 . . ?
C22 C27 H27B 109.5 . . ?
C22 C27 H27C 109.5 . . ?
H27A C27 H27B 109.5 . . ?
H27A C27 H27C 109.5 . . ?
H27B C27 H27C 109.5 . . ?
C24 C28 H28A 109.5 . . ?
C24 C28 H28B 109.5 . . ?
C24 C28 H28C 109.5 . . ?
H28A C28 H28B 109.5 . . ?
H28A C28 H28C 109.5 . . ?
H28B C28 H28C 109.5 . . ?
N9 C29 C20 109.7(2) . . ?
N9 C29 H29A 109.7 . . ?
N9 C29 H29B 109.7 . . ?
C20 C29 H29A 109.7 . . ?
C20 C29 H29B 109.7 . . ?
H29A C29 H29B 108.2 . . ?
N9 C30 H30 125.6 . . ?
N12 C30 N9 108.8(2) . . ?
N12 C30 H30 125.6 . . ?
N13 C31 C32 109.1(6) . . ?
N13 C31 C40 124.8(7) . . ?
C32 C31 C40 126.2(8) . . ?
C31 C32 H32 125.6 . . ?
C33 C32 C31 108.8(7) . . ?
C33 C32 H32 125.6 . . ?
C32 C33 C34 105.9(5) . . ?
C32 C33 C41 123.4(7) . . ?
C34 C33 C41 130.7(6) . . ?
N13 C34 C33 108.0(5) . . ?
C35 C34 N13 119.5(5) . . ?
C35 C34 C33 132.5(5) . . ?
C34 C35 C36 122.2(4) . . ?
C34 C35 C44 119.3(5) . . ?
C36 C35 C44 118.6(5) . . ?
N14 C36 C35 119.6(5) . . ?
N14 C36 C37 107.9(5) . . ?
C35 C36 C37 132.5(5) . . ?
C36 C37 C42 130.0(5) . . ?
C38 C37 C36 106.3(5) . . ?
C38 C37 C42 123.6(6) . . ?
C37 C38 H38 125.6 . . ?
C39 C38 C37 108.9(6) . . ?
C39 C38 H38 125.6 . . ?
N14 C39 C38 109.7(5) . . ?
N14 C39 C43 122.9(7) . . ?
C38 C39 C43 127.4(7) . . ?
C31 C40 H40A 109.5 . . ?
C31 C40 H40B 109.5 . . ?
C31 C40 H40C 109.5 . . ?
H40A C40 H40B 109.5 . . ?
H40A C40 H40C 109.5 . . ?
H40B C40 H40C 109.5 . . ?
C33 C41 H41A 109.5 . . ?
C33 C41 H41B 109.5 . . ?
C33 C41 H41C 109.5 . . ?
H41A C41 H41B 109.5 . . ?
H41A C41 H41C 109.5 . . ?
H41B C41 H41C 109.5 . . ?
C37 C42 H42A 109.5 . . ?
C37 C42 H42B 109.5 . . ?
C37 C42 H42C 109.5 . . ?
H42A C42 H42B 109.5 . . ?
H42A C42 H42C 109.5 . . ?
H42B C42 H42C 109.5 . . ?
C39 C43 H43A 109.5 . . ?
C39 C43 H43B 109.5 . . ?
C39 C43 H43C 109.5 . . ?
H43A C43 H43B 109.5 . . ?
H43A C43 H43C 109.5 . . ?
H43B C43 H43C 109.5 . . ?
N15 C44 C35 111.4(3) . . ?
N15 C44 H44A 109.3 . . ?
N15 C44 H44B 109.3 . . ?
C35 C44 H44A 109.3 . . ?
C35 C44 H44B 109.3 . . ?
H44A C44 H44B 108.0 . . ?
N15 C45 H45 125.4 . . ?
N18 C45 N15 109.2(3) . . ?
N18 C45 H45 125.4 . . ?
Cl2 C46 H46A 108.5 . . ?
Cl2 C46 H46B 108.5 . . ?
H46A C46 H46B 107.5 . . ?
C47 C46 Cl2 115.2(9) . . ?
C47 C46 H46A 108.5 . . ?
C47 C46 H46B 108.5 . . ?
N19 C47 C46 159(3) . . ?
F1 B1 N1 109.7(3) . . ?
F1 B1 N2 109.9(3) . . ?
F2 B1 F1 108.4(3) . . ?
F2 B1 N1 110.7(3) . . ?
F2 B1 N2 110.7(3) . . ?
N2 B1 N1 107.4(3) . . ?
F3 B2 N7 109.3(3) . . ?
F3 B2 N8 109.7(3) . . ?
F4 B2 F3 109.0(3) . . ?
F4 B2 N7 110.3(3) . . ?
F4 B2 N8 110.6(3) . . ?
N7 B2 N8 107.9(3) . . ?
F5 B3 N13 109.7(5) . . ?
F5 B3 N14 109.7(6) . . ?
F6 B3 F5 108.9(5) . . ?
F6 B3 N13 110.8(5) . . ?
F6 B3 N14 110.7(5) . . ?
N13 B3 N14 106.9(4) . . ?
H48A C48 H48B 107.8 . . ?
H48C C48 H48D 108.9 . . ?
Cl3 C48 H48A 108.9 . . ?
Cl3 C48 H48B 108.9 . . ?
C49 C48 H48A 108.9 . . ?
C49 C48 H48B 108.9 . . ?
C49 C48 Cl3 113.1(4) . . ?
Cl3' C48 H48C 110.9 . . ?
Cl3' C48 H48D 110.9 . . ?
C49' C48 H48C 110.9 . . ?
C49' C48 H48D 110.9 . . ?
C49' C48 Cl3' 104.5(9) . . ?
N20 C49 C48 171.5(17) . . ?
N20' C49' C48 165.6(11) . . ?

loop_
_geom_bond_atom_site_label_1
_geom_bond_atom_site_label_2
_geom_bond_distance
_geom_bond_site_symmetry_2
_geom_bond_publ_flag
Fe1 N5 1.997(2) 2_566 ?
Fe1 N5 1.997(2) . ?
Fe1 N12 2.008(2) 2_566 ?
Fe1 N12 2.008(2) . ?
Fe1 N18 2.021(2) 2_566 ?
Fe1 N18 2.021(2) . ?
Cl1 O2 1.387(4) . ?
Cl1 O1 1.366(7) . ?
Cl1 O3 1.382(4) . ?
Cl1 O4 1.364(8) . ?
Cl1 O1' 1.30(5) . ?
Cl1 O3' 1.51(3) . ?
Cl1 O4' 1.51(5) . ?
Cl2 C46 1.821(11) . ?
F1 B1 1.395(4) . ?
F2 B1 1.382(4) . ?
F3 B2 1.393(4) . ?
F4 B2 1.388(4) . ?
F5 B3 1.374(7) . ?
F6 B3 1.366(7) . ?
N1 C1 1.343(5) . ?
N1 C4 1.413(4) . ?
N1 B1 1.526(5) . ?
N2 C6 1.416(4) . ?
N2 C9 1.342(5) . ?
N2 B1 1.522(5) . ?
N3 N4 1.336(3) . ?
N3 C14 1.466(3) . ?
N3 C15 1.323(4) . ?
N4 N5 1.286(3) . ?
N5 N6 1.359(3) . ?
N6 C15 1.304(4) . ?
N7 C16 1.340(5) . ?
N7 C19 1.413(4) . ?
N7 B2 1.513(5) . ?
N8 C21 1.406(4) . ?
N8 C24 1.352(5) . ?
N8 B2 1.529(5) . ?
N9 N10 1.355(3) . ?
N9 C29 1.470(4) . ?
N9 C30 1.320(3) . ?
N10 N11 1.285(3) . ?
N11 N12 1.363(3) . ?
N12 C30 1.309(3) . ?
N13 C31 1.360(8) . ?
N13 C34 1.407(6) . ?
N13 B3 1.528(8) . ?
N14 C36 1.391(6) . ?
N14 C39 1.355(7) . ?
N14 B3 1.533(8) . ?
N15 N16 1.342(4) . ?
N15 C44 1.446(5) . ?
N15 C45 1.314(4) . ?
N16 N17 1.285(4) . ?
N17 N18 1.354(3) . ?
N18 C45 1.304(4) . ?
N19 C47 0.750(15) . ?
C1 C2 1.395(6) . ?
C1 C10 1.489(5) . ?
C2 H2 0.9300 . ?
C2 C3 1.380(6) . ?
C3 C4 1.421(5) . ?
C3 C11 1.507(5) . ?
C4 C5 1.393(5) . ?
C5 C6 1.388(5) . ?
C5 C14 1.518(4) . ?
C6 C7 1.428(5) . ?
C7 C8 1.377(5) . ?
C7 C12 1.499(6) . ?
C8 H8 0.9300 . ?
C8 C9 1.390(6) . ?
C9 C13 1.491(5) . ?
C10 H10A 0.9600 . ?
C10 H10B 0.9600 . ?
C10 H10C 0.9600 . ?
C11 H11A 0.9600 . ?
C11 H11B 0.9600 . ?
C11 H11C 0.9600 . ?
C12 H12A 0.9600 . ?
C12 H12B 0.9600 . ?
C12 H12C 0.9600 . ?
C13 H13A 0.9600 . ?
C13 H13B 0.9600 . ?
C13 H13C 0.9600 . ?
C14 H14A 0.9700 . ?
C14 H14B 0.9700 . ?
C15 H15 0.9300 . ?
C16 C17 1.384(5) . ?
C16 C25 1.499(5) . ?
C17 H17 0.9300 . ?
C17 C18 1.375(5) . ?
C18 C19 1.420(5) . ?
C18 C26 1.499(5) . ?
C19 C20 1.383(5) . ?
C20 C21 1.381(5) . ?
C20 C29 1.513(4) . ?
C21 C22 1.417(5) . ?
C22 C23 1.374(6) . ?
C22 C27 1.505(6) . ?
C23 H23 0.9300 . ?
C23 C24 1.390(6) . ?
C24 C28 1.475(5) . ?
C25 H25A 0.9600 . ?
C25 H25B 0.9600 . ?
C25 H25C 0.9600 . ?
C26 H26A 0.9600 . ?
C26 H26B 0.9600 . ?
C26 H26C 0.9600 . ?
C27 H27A 0.9600 . ?
C27 H27B 0.9600 . ?
C27 H27C 0.9600 . ?
C28 H28A 0.9600 . ?
C28 H28B 0.9600 . ?
C28 H28C 0.9600 . ?
C29 H29A 0.9700 . ?
C29 H29B 0.9700 . ?
C30 H30 0.9300 . ?
C31 C32 1.404(9) . ?
C31 C40 1.475(9) . ?
C32 H32 0.9300 . ?
C32 C33 1.397(9) . ?
C33 C34 1.434(8) . ?
C33 C41 1.500(8) . ?
C34 C35 1.374(7) . ?
C35 C36 1.401(7) . ?
C35 C44 1.519(6) . ?
C36 C37 1.414(8) . ?
C37 C38 1.369(7) . ?
C37 C42 1.515(8) . ?
C38 H38 0.9300 . ?
C38 C39 1.368(8) . ?
C39 C43 1.502(8) . ?
C40 H40A 0.9600 . ?
C40 H40B 0.9600 . ?
C40 H40C 0.9600 . ?
C41 H41A 0.9600 . ?
C41 H41B 0.9600 . ?
C41 H41C 0.9600 . ?
C42 H42A 0.9600 . ?
C42 H42B 0.9600 . ?
C42 H42C 0.9600 . ?
C43 H43A 0.9600 . ?
C43 H43B 0.9600 . ?
C43 H43C 0.9600 . ?
C44 H44A 0.9700 . ?
C44 H44B 0.9700 . ?
C45 H45 0.9300 . ?
C46 H46A 0.9700 . ?
C46 H46B 0.9700 . ?
C46 C47 1.501(17) . ?
C48 H48A 0.9700 . ?
C48 H48B 0.9700 . ?
C48 H48C 0.9700 . ?
C48 H48D 0.9700 . ?
C48 Cl3 1.666(5) . ?
C48 C49 1.43000(11) . ?
C48 Cl3' 1.797(9) . ?
C48 C49' 1.43000(18) . ?
N20 C49 1.101(2) . ?
N20' C49' 1.10000(13) . ?

loop_
_geom_torsion_atom_site_label_1
_geom_torsion_atom_site_label_2
_geom_torsion_atom_site_label_3
_geom_torsion_atom_site_label_4
_geom_torsion
_geom_torsion_site_symmetry_1
_geom_torsion_site_symmetry_2
_geom_torsion_site_symmetry_3
_geom_torsion_site_symmetry_4
_geom_torsion_publ_flag
Fe1 N5 N6 C15 175.8(2) . . . . ?
Fe1 N12 C30 N9 174.6(2) . . . . ?
Fe1 N18 C45 N15 167.9(2) . . . . ?
Cl2 C46 C47 N19 -16(9) . . . . ?
N1 C1 C2 C3 1.1(5) . . . . ?
N1 C4 C5 C6 -1.8(4) . . . . ?
N1 C4 C5 C14 176.6(2) . . . . ?
N2 C6 C7 C8 0.6(4) . . . . ?
N2 C6 C7 C12 -178.7(4) . . . . ?
N3 N4 N5 Fe1 -175.53(18) . . . . ?
N3 N4 N5 N6 0.9(3) . . . . ?
N4 N3 C14 C5 -140.1(3) . . . . ?
N4 N3 C15 N6 0.6(4) . . . . ?
N4 N5 N6 C15 -0.5(3) . . . . ?
N5 N6 C15 N3 -0.1(4) . . . . ?
N7 C16 C17 C18 -2.1(4) . . . . ?
N7 C19 C20 C21 5.7(4) . . . . ?
N7 C19 C20 C29 -171.9(3) . . . . ?
N8 C21 C22 C23 -0.6(4) . . . . ?
N8 C21 C22 C27 178.0(4) . . . . ?
N9 N10 N11 N12 0.5(4) . . . . ?
N10 N9 C29 C20 -21.4(5) . . . . ?
N10 N9 C30 N12 0.7(4) . . . . ?
N10 N11 N12 Fe1 -175.8(2) . . . . ?
N10 N11 N12 C30 0.0(4) . . . . ?
N11 N12 C30 N9 -0.4(3) . . . . ?
N13 C31 C32 C33 -0.7(8) . . . . ?
N13 C34 C35 C36 0.4(7) . . . . ?
N13 C34 C35 C44 -179.6(4) . . . . ?
N14 C36 C37 C38 -1.8(6) . . . . ?
N14 C36 C37 C42 176.8(5) . . . . ?
N15 N16 N17 N18 -0.6(4) . . . . ?
N16 N15 C44 C35 -3.2(6) . . . . ?
N16 N15 C45 N18 0.7(4) . . . . ?
N16 N17 N18 Fe1 -168.0(2) . . . . ?
N16 N17 N18 C45 1.1(4) . . . . ?
N17 N18 C45 N15 -1.1(4) . . . . ?
C1 N1 C4 C3 -0.1(4) . . . . ?
C1 N1 C4 C5 -179.3(3) . . . . ?
C1 N1 B1 F1 63.4(4) . . . . ?
C1 N1 B1 F2 -56.2(4) . . . . ?
C1 N1 B1 N2 -177.3(3) . . . . ?
C1 C2 C3 C4 -1.1(5) . . . . ?
C1 C2 C3 C11 -178.6(4) . . . . ?
C2 C3 C4 N1 0.8(4) . . . . ?
C2 C3 C4 C5 179.8(4) . . . . ?
C3 C4 C5 C6 179.3(3) . . . . ?
C3 C4 C5 C14 -2.3(5) . . . . ?
C4 N1 C1 C2 -0.6(4) . . . . ?
C4 N1 C1 C10 179.3(4) . . . . ?
C4 N1 B1 F1 -109.6(3) . . . . ?
C4 N1 B1 F2 130.8(3) . . . . ?
C4 N1 B1 N2 9.7(4) . . . . ?
C4 C5 C6 N2 2.5(4) . . . . ?
C4 C5 C6 C7 -174.4(3) . . . . ?
C4 C5 C14 N3 74.4(4) . . . . ?
C5 C6 C7 C8 177.8(4) . . . . ?
C5 C6 C7 C12 -1.6(7) . . . . ?
C6 N2 C9 C8 0.5(4) . . . . ?
C6 N2 C9 C13 -179.6(3) . . . . ?
C6 N2 B1 F1 110.2(3) . . . . ?
C6 N2 B1 F2 -130.0(3) . . . . ?
C6 N2 B1 N1 -9.0(4) . . . . ?
C6 C5 C14 N3 -107.2(3) . . . . ?
C6 C7 C8 C9 -0.4(4) . . . . ?
C7 C8 C9 N2 -0.1(5) . . . . ?
C7 C8 C9 C13 -180.0(4) . . . . ?
C9 N2 C6 C5 -178.3(3) . . . . ?
C9 N2 C6 C7 -0.7(3) . . . . ?
C9 N2 B1 F1 -67.3(4) . . . . ?
C9 N2 B1 F2 52.5(4) . . . . ?
C9 N2 B1 N1 173.5(3) . . . . ?
C10 C1 C2 C3 -178.8(4) . . . . ?
C11 C3 C4 N1 177.9(4) . . . . ?
C11 C3 C4 C5 -3.0(6) . . . . ?
C12 C7 C8 C9 179.1(4) . . . . ?
C14 N3 N4 N5 179.7(3) . . . . ?
C14 N3 C15 N6 179.9(3) . . . . ?
C14 C5 C6 N2 -175.9(2) . . . . ?
C14 C5 C6 C7 7.2(5) . . . . ?
C15 N3 N4 N5 -0.9(3) . . . . ?
C15 N3 C14 C5 40.7(5) . . . . ?
C16 N7 C19 C18 -1.6(3) . . . . ?
C16 N7 C19 C20 179.7(3) . . . . ?
C16 N7 B2 F3 54.1(5) . . . . ?
C16 N7 B2 F4 -65.7(4) . . . . ?
C16 N7 B2 N8 173.4(3) . . . . ?
C16 C17 C18 C19 1.0(4) . . . . ?
C16 C17 C18 C26 177.6(4) . . . . ?
C17 C18 C19 N7 0.4(4) . . . . ?
C17 C18 C19 C20 178.8(3) . . . . ?
C18 C19 C20 C21 -172.5(3) . . . . ?
C18 C19 C20 C29 9.9(5) . . . . ?
C19 N7 C16 C17 2.3(4) . . . . ?
C19 N7 C16 C25 -176.6(3) . . . . ?
C19 N7 B2 F3 -130.1(3) . . . . ?
C19 N7 B2 F4 110.0(3) . . . . ?
C19 N7 B2 N8 -10.9(4) . . . . ?
C19 C20 C21 N8 -4.9(4) . . . . ?
C19 C20 C21 C22 171.5(3) . . . . ?
C19 C20 C29 N9 110.9(3) . . . . ?
C20 C21 C22 C23 -177.4(3) . . . . ?
C20 C21 C22 C27 1.3(7) . . . . ?
C21 N8 C24 C23 -0.4(4) . . . . ?
C21 N8 C24 C28 178.5(3) . . . . ?
C21 N8 B2 F3 130.7(3) . . . . ?
C21 N8 B2 F4 -109.1(3) . . . . ?
C21 N8 B2 N7 11.7(4) . . . . ?
C21 C20 C29 N9 -66.8(4) . . . . ?
C21 C22 C23 C24 0.4(4) . . . . ?
C22 C23 C24 N8 0.0(4) . . . . ?
C22 C23 C24 C28 -178.8(4) . . . . ?
C24 N8 C21 C20 177.9(3) . . . . ?
C24 N8 C21 C22 0.7(4) . . . . ?
C24 N8 B2 F3 -52.6(4) . . . . ?
C24 N8 B2 F4 67.6(4) . . . . ?
C24 N8 B2 N7 -171.6(3) . . . . ?
C25 C16 C17 C18 176.7(4) . . . . ?
C26 C18 C19 N7 -175.9(4) . . . . ?
C26 C18 C19 C20 2.6(7) . . . . ?
C27 C22 C23 C24 -178.4(4) . . . . ?
C29 N9 N10 N11 -178.7(3) . . . . ?
C29 N9 C30 N12 178.6(3) . . . . ?
C29 C20 C21 N8 172.7(3) . . . . ?
C29 C20 C21 C22 -10.9(5) . . . . ?
C30 N9 N10 N11 -0.7(4) . . . . ?
C30 N9 C29 C20 161.1(3) . . . . ?
C31 N13 C34 C33 -0.5(6) . . . . ?
C31 N13 C34 C35 -178.1(5) . . . . ?
C31 N13 B3 F5 59.1(7) . . . . ?
C31 N13 B3 F6 -61.3(7) . . . . ?
C31 N13 B3 N14 178.0(5) . . . . ?
C31 C32 C33 C34 0.4(7) . . . . ?
C31 C32 C33 C41 178.7(6) . . . . ?
C32 C33 C34 N13 0.0(6) . . . . ?
C32 C33 C34 C35 177.2(5) . . . . ?
C33 C34 C35 C36 -176.5(5) . . . . ?
C33 C34 C35 C44 3.4(8) . . . . ?
C34 N13 C31 C32 0.7(7) . . . . ?
C34 N13 C31 C40 -178.8(6) . . . . ?
C34 N13 B3 F5 -120.1(6) . . . . ?
C34 N13 B3 F6 119.6(5) . . . . ?
C34 N13 B3 N14 -1.2(7) . . . . ?
C34 C35 C36 N14 -1.8(7) . . . . ?
C34 C35 C36 C37 176.4(5) . . . . ?
C34 C35 C44 N15 -84.7(5) . . . . ?
C35 C36 C37 C38 179.8(5) . . . . ?
C35 C36 C37 C42 -1.6(9) . . . . ?
C36 N14 C39 C38 0.0(6) . . . . ?
C36 N14 C39 C43 -179.6(5) . . . . ?
C36 N14 B3 F5 118.6(5) . . . . ?
C36 N14 B3 F6 -121.1(5) . . . . ?
C36 N14 B3 N13 -0.3(7) . . . . ?
C36 C35 C44 N15 95.3(5) . . . . ?
C36 C37 C38 C39 1.8(7) . . . . ?
C37 C38 C39 N14 -1.2(7) . . . . ?
C37 C38 C39 C43 178.4(6) . . . . ?
C39 N14 C36 C35 179.8(4) . . . . ?
C39 N14 C36 C37 1.2(5) . . . . ?
C39 N14 B3 F5 -59.0(7) . . . . ?
C39 N14 B3 F6 61.2(7) . . . . ?
C39 N14 B3 N13 -178.0(5) . . . . ?
C40 C31 C32 C33 178.8(7) . . . . ?
C41 C33 C34 N13 -178.1(6) . . . . ?
C41 C33 C34 C35 -0.9(10) . . . . ?
C42 C37 C38 C39 -176.9(5) . . . . ?
C44 N15 N16 N17 175.1(4) . . . . ?
C44 N15 C45 N18 -174.0(4) . . . . ?
C44 C35 C36 N14 178.3(4) . . . . ?
C44 C35 C36 C37 -3.5(7) . . . . ?
C45 N15 N16 N17 0.0(4) . . . . ?
C45 N15 C44 C35 170.8(4) . . . . ?
B1 N1 C1 C2 -174.6(3) . . . . ?
B1 N1 C1 C10 5.3(6) . . . . ?
B1 N1 C4 C3 174.0(3) . . . . ?
B1 N1 C4 C5 -5.2(4) . . . . ?
B1 N2 C6 C5 3.8(4) . . . . ?
B1 N2 C6 C7 -178.5(3) . . . . ?
B1 N2 C9 C8 178.3(3) . . . . ?
B1 N2 C9 C13 -1.8(5) . . . . ?
B2 N7 C16 C17 178.7(3) . . . . ?
B2 N7 C16 C25 -0.2(5) . . . . ?
B2 N7 C19 C18 -178.1(3) . . . . ?
B2 N7 C19 C20 3.2(4) . . . . ?
B2 N8 C21 C20 -4.9(4) . . . . ?
B2 N8 C21 C22 177.9(3) . . . . ?
B2 N8 C24 C23 -177.6(3) . . . . ?
B2 N8 C24 C28 1.3(5) . . . . ?
B3 N13 C31 C32 -178.6(5) . . . . ?
B3 N13 C31 C40 1.9(10) . . . . ?
B3 N13 C34 C33 178.8(5) . . . . ?
B3 N13 C34 C35 1.2(7) . . . . ?
B3 N14 C36 C35 1.7(7) . . . . ?
B3 N14 C36 C37 -176.9(5) . . . . ?
B3 N14 C39 C38 178.0(5) . . . . ?
B3 N14 C39 C43 -1.6(9) . . . . ?
Cl3' C48 C49' N20' -136(14) . . . . ?
